data_7710096
loop_
_publ_author_name
'Duan, Shuping'
'Xu, Ya'
'Zhou, Jian'
'Xiao, Zunhong'
'Zou, Hua-Hong'

_publ_section_title
;
 Rare examples of hybrid chalcogenoarsenate(III) incorporating trivalent
 vanadium complexes.
;
_journal_name_full 'Dalton transactions (Cambridge, England : 2003)'
_journal_paper_doi 10.1039/d2dt00251e
_journal_year 2022
_chemical_formula_moiety 'C12 H48 N12 O V2, As2 Se5'
_chemical_formula_sum 'C12 H48 As2 N12 O Se5 V2'
_chemical_formula_weight 1023.14
_space_group_crystal_system triclinic
_space_group_IT_number 2
_space_group_name_Hall '-P 1'
_space_group_name_H-M_alt 'P -1'
_atom_sites_solution_hydrogens mixed
_audit_creation_method SHELXL-2014/7
_audit_update_record
;
2022-03-08 deposited with the CCDC.	2022-04-05 downloaded from the CCDC.
;
_cell_angle_alpha 105.82(3)
_cell_angle_beta 107.08(5)
_cell_angle_gamma 111.27(3)
_cell_formula_units_Z 1
_cell_length_a 9.166(4)
_cell_length_b 9.983(7)
_cell_length_c 10.470(7)
_cell_measurement_reflns_used 3693
_cell_measurement_temperature 296(2)
_cell_measurement_theta_max 27.41
_cell_measurement_theta_min 2.65
_cell_volume 772.2(10)
_computing_cell_refinement 'Bruker SAINT'
_computing_data_collection 'Bruker APEX2'
_computing_data_reduction 'Bruker SAINT'
_computing_molecular_graphics 'Bruker SHELXTL'
_computing_publication_material 'Bruker SHELXTL'
_computing_structure_refinement 'SHELXL-2014 (Sheldrick 2014)'
_computing_structure_solution 'SHELXS-97 (Sheldrick 2008)'
_diffrn_ambient_temperature 296(2)
_diffrn_measured_fraction_theta_full 0.996
_diffrn_measured_fraction_theta_max 0.996
_diffrn_measurement_device_type 'Bruker APEX-II CCD'
_diffrn_measurement_method '\f and \w scans'
_diffrn_radiation_type MoK\a
_diffrn_radiation_wavelength 0.71073
_diffrn_reflns_av_R_equivalents 0.0528
_diffrn_reflns_av_unetI/netI 0.0464
_diffrn_reflns_Laue_measured_fraction_full 0.996
_diffrn_reflns_Laue_measured_fraction_max 0.996
_diffrn_reflns_limit_h_max 10
_diffrn_reflns_limit_h_min -10
_diffrn_reflns_limit_k_max 11
_diffrn_reflns_limit_k_min -11
_diffrn_reflns_limit_l_max 12
_diffrn_reflns_limit_l_min -12
_diffrn_reflns_number 10106
_diffrn_reflns_point_group_measured_fraction_full 0.996
_diffrn_reflns_point_group_measured_fraction_max 0.996
_diffrn_reflns_theta_full 25.099
_diffrn_reflns_theta_max 25.099
_diffrn_reflns_theta_min 3.344
_exptl_absorpt_coefficient_mu 8.654
_exptl_absorpt_correction_T_max 0.935
_exptl_absorpt_correction_T_min 0.762
_exptl_absorpt_correction_type multi-scan
_exptl_absorpt_process_details 'SADABS 2014/5'
_exptl_crystal_colour red-black
_exptl_crystal_density_diffrn 2.201
_exptl_crystal_description BLOCK
_exptl_crystal_F_000 494
_exptl_crystal_size_max 0.052
_exptl_crystal_size_mid 0.030
_exptl_crystal_size_min 0.009
_exptl_transmission_factor_max 0.937
_exptl_transmission_factor_min 0.775
_refine_diff_density_max 0.871
_refine_diff_density_min -0.521
_refine_diff_density_rms 0.090
_refine_ls_extinction_method none
_refine_ls_goodness_of_fit_ref 1.050
_refine_ls_hydrogen_treatment mixed
_refine_ls_matrix_type full
_refine_ls_number_parameters 178
_refine_ls_number_reflns 2735
_refine_ls_number_restraints 6
_refine_ls_restrained_S_all 1.051
_refine_ls_R_factor_all 0.0430
_refine_ls_R_factor_gt 0.0281
_refine_ls_shift/su_max 0.000
_refine_ls_shift/su_mean 0.000
_refine_ls_structure_factor_coef Fsqd
_refine_ls_weighting_details 'w=1/[\s^2^(Fo^2^)+(0.0077P)^2^+0.3454P] where P=(Fo^2^+2Fc^2^)/3'
_refine_ls_weighting_scheme calc
_refine_ls_wR_factor_gt 0.0523
_refine_ls_wR_factor_ref 0.0563
_reflns_Friedel_coverage 0.000
_reflns_number_gt 2243
_reflns_number_total 2735
_reflns_threshold_expression 'I > 2\s(I)'
_cod_data_source_file d2dt00251e2.cif
_cod_data_source_block 5
_cod_original_cell_volume 772.2(9)
_cod_database_code 7710096
_shelx_shelxl_version_number 2014/7
_shelx_space_group_comment
;
The symmetry employed for this shelxl refinement is uniquely defined
by the following loop, which should always be used as a source of
symmetry information in preference to the above space-group names.
They are only intended as comments.
;
_shelx_estimated_absorpt_t_min 0.711
_shelx_estimated_absorpt_t_max 0.939

loop_
_space_group_symop_operation_xyz
'x, y, z'
'-x, -y, -z'

loop_
_atom_site_label
_atom_site_type_symbol
_atom_site_fract_x
_atom_site_fract_y
_atom_site_fract_z
_atom_site_U_iso_or_equiv
_atom_site_adp_type
_atom_site_occupancy
_atom_site_site_symmetry_order
_atom_site_calc_flag
_atom_site_refinement_flags_posn
_atom_site_refinement_flags_adp
_atom_site_refinement_flags_occupancy
_atom_site_disorder_assembly
_atom_site_disorder_group
Se1 Se 0.57652(6) 0.18286(5) 0.44562(4) 0.03934(13) Uani 1 1 d . . . . .
Se2 Se 0.33685(5) 0.22282(5) 0.11903(4) 0.02833(11) Uani 1 1 d . . . . .
Se3 Se 0.64129(11) 0.57629(9) 0.51117(9) 0.0335(2) Uani 0.5 1 d . . P . .
V1 V 0.19319(7) 0.66962(6) 0.03990(6) 0.01538(14) Uani 1 1 d . . . . .
As1 As 0.41179(11) 0.30101(9) 0.37414(7) 0.0228(3) Uani 0.5009(15) 1 d . . P A 1
As1' As 0.53148(11) 0.36799(9) 0.36690(8) 0.0213(3) Uani 0.4991(15) 1 d . . P A 2
O1 O 0.0000 0.5000 0.0000 0.0176(7) Uani 1 2 d S . P . .
N1 N 0.4564(4) 0.8655(3) 0.1121(3) 0.0213(7) Uani 1 1 d . . . . .
H1A H 0.4781 0.8621 0.0341 0.026 Uiso 1 1 calc R U . . .
H1B H 0.4609 0.9584 0.1533 0.026 Uiso 1 1 calc R U . . .
N2 N 0.3593(4) 0.6006(3) 0.1667(3) 0.0239(7) Uani 1 1 d . . . . .
H2A H 0.3633 0.6264 0.2564 0.029 Uiso 1 1 calc R U . . .
H2B H 0.3158 0.4957 0.1232 0.029 Uiso 1 1 calc R U . . .
N3 N 0.0878(4) 0.7861(4) -0.0751(3) 0.0260(7) Uani 1 1 d D . . . .
H3A H -0.0251 0.7470 -0.0976 0.031 Uiso 1 1 calc R U . . .
H3B H 0.1412 0.8896 -0.0170 0.031 Uiso 1 1 calc R U . . .
N4 N 0.2024(4) 0.5724(4) -0.1676(3) 0.0260(7) Uani 1 1 d D . . . .
H4A H 0.3114 0.6183 -0.1565 0.031 Uiso 1 1 calc R U . . .
H4B H 0.1642 0.4684 -0.1979 0.031 Uiso 1 1 calc R U . . .
N5 N 0.1989(4) 0.8129(3) 0.2359(3) 0.0222(7) Uani 1 1 d . . . . .
H5A H 0.1953 0.7607 0.2926 0.027 Uiso 1 1 calc R U . . .
H5B H 0.3016 0.9008 0.2840 0.027 Uiso 1 1 calc R U . . .
N6 N -0.0063(5) 0.7737(4) 0.4039(4) 0.0380(9) Uani 1 1 d D . . . .
C1 C 0.5887(5) 0.8513(5) 0.2190(4) 0.0307(9) Uani 1 1 d . . . . .
H1C H 0.5999 0.9011 0.3174 0.037 Uiso 1 1 calc R U . . .
H1D H 0.7006 0.9053 0.2190 0.037 Uiso 1 1 calc R U . . .
C2 C 0.5376(5) 0.6807(5) 0.1792(4) 0.0314(9) Uani 1 1 d . . . . .
H2C H 0.5396 0.6332 0.0860 0.038 Uiso 1 1 calc R U . . .
H2D H 0.6180 0.6700 0.2547 0.038 Uiso 1 1 calc R U . . .
C3 C 0.1114(7) 0.7621(5) -0.2101(4) 0.0501(13) Uani 1 1 d D . . . .
H3C H 0.2265 0.8416 -0.1873 0.060 Uiso 1 1 calc R U . . .
H3D H 0.0261 0.7744 -0.2797 0.060 Uiso 1 1 calc R U . . .
C4 C 0.0913(7) 0.6026(5) -0.2771(4) 0.0497(13) Uani 1 1 d D . . . .
H4C H 0.1225 0.5934 -0.3587 0.060 Uiso 1 1 calc R U . . .
H4D H -0.0295 0.5235 -0.3157 0.060 Uiso 1 1 calc R U . . .
C5 C 0.0639(5) 0.8618(5) 0.2248(4) 0.0279(9) Uani 1 1 d . . . . .
H5C H -0.0471 0.7749 0.1467 0.034 Uiso 1 1 calc R U . . .
H5D H 0.0925 0.9511 0.1989 0.034 Uiso 1 1 calc R U . . .
C6 C 0.0480(5) 0.9082(4) 0.3672(4) 0.0305(9) Uani 1 1 d D . . . .
H6D H 0.1593 0.9939 0.4459 0.037 Uiso 1 1 calc R U . . .
H6E H -0.0365 0.9460 0.3579 0.037 Uiso 1 1 calc R U . . .
H6B H -0.068(5) 0.780(5) 0.449(4) 0.045(13) Uiso 1 1 d D . . . .
H6A H 0.081(5) 0.772(6) 0.464(5) 0.070(18) Uiso 1 1 d D . . . .

loop_
_atom_site_aniso_label
_atom_site_aniso_U_11
_atom_site_aniso_U_22
_atom_site_aniso_U_33
_atom_site_aniso_U_23
_atom_site_aniso_U_13
_atom_site_aniso_U_12
Se1 0.0462(3) 0.0300(2) 0.0293(2) 0.00904(18) -0.00133(19) 0.0228(2)
Se2 0.0341(2) 0.0319(2) 0.01917(18) 0.01103(16) 0.00985(17) 0.0175(2)
Se3 0.0318(5) 0.0240(4) 0.0389(4) 0.0041(3) 0.0201(4) 0.0110(4)
V1 0.0130(3) 0.0144(3) 0.0155(3) 0.0061(2) 0.0056(2) 0.0042(3)
As1 0.0238(6) 0.0228(5) 0.0206(4) 0.0070(3) 0.0107(3) 0.0109(4)
As1' 0.0222(6) 0.0177(4) 0.0219(4) 0.0068(3) 0.0109(3) 0.0076(4)
O1 0.0144(18) 0.0160(17) 0.0184(16) 0.0086(14) 0.0065(14) 0.0032(15)
N1 0.0195(17) 0.0185(16) 0.0206(14) 0.0056(12) 0.0072(13) 0.0071(14)
N2 0.0235(18) 0.0217(17) 0.0249(15) 0.0109(13) 0.0078(14) 0.0110(15)
N3 0.0245(18) 0.0317(18) 0.0279(16) 0.0191(14) 0.0112(14) 0.0151(15)
N4 0.0229(18) 0.0234(17) 0.0234(15) 0.0064(13) 0.0111(14) 0.0050(14)
N5 0.0197(17) 0.0250(17) 0.0216(15) 0.0082(13) 0.0087(13) 0.0120(14)
N6 0.039(2) 0.048(2) 0.0304(19) 0.0134(17) 0.0211(18) 0.022(2)
C1 0.018(2) 0.030(2) 0.033(2) 0.0109(18) 0.0036(17) 0.0090(18)
C2 0.022(2) 0.038(2) 0.037(2) 0.0183(19) 0.0104(18) 0.0179(19)
C3 0.069(4) 0.059(3) 0.033(2) 0.030(2) 0.022(2) 0.034(3)
C4 0.075(4) 0.048(3) 0.021(2) 0.014(2) 0.017(2) 0.028(3)
C5 0.027(2) 0.034(2) 0.0247(19) 0.0115(17) 0.0090(17) 0.0195(19)
C6 0.028(2) 0.037(2) 0.0257(19) 0.0066(18) 0.0087(17) 0.022(2)

loop_
_atom_type_symbol
_atom_type_description
_atom_type_scat_dispersion_real
_atom_type_scat_dispersion_imag
_atom_type_scat_source
C C 0.0033 0.0016 'International Tables Vol C Tables 4.2.6.8 and 6.1.1.4'
H H 0.0000 0.0000 'International Tables Vol C Tables 4.2.6.8 and 6.1.1.4'
N N 0.0061 0.0033 'International Tables Vol C Tables 4.2.6.8 and 6.1.1.4'
O O 0.0106 0.0060 'International Tables Vol C Tables 4.2.6.8 and 6.1.1.4'
V V 0.3005 0.5294 'International Tables Vol C Tables 4.2.6.8 and 6.1.1.4'
Se Se -0.0929 2.2259 'International Tables Vol C Tables 4.2.6.8 and 6.1.1.4'
As As 0.0499 2.0058 'International Tables Vol C Tables 4.2.6.8 and 6.1.1.4'

loop_
_geom_angle_atom_site_label_1
_geom_angle_atom_site_label_2
_geom_angle_atom_site_label_3
_geom_angle
_geom_angle_site_symmetry_1
_geom_angle_site_symmetry_3
_geom_angle_publ_flag
As1 Se3 Se3 69.91(8) 2_666 2_666 ?
As1' Se3 Se3 68.38(7) . 2_666 ?
As1' Se3 As1' 114.13(6) . 2_666 ?
Se3 Se3 As1' 45.75(5) 2_666 2_666 ?
As1 Se3 As1 113.17(7) 2_666 . ?
Se3 Se3 As1 43.27(5) 2_666 . ?
O1 V1 N5 93.56(11) . . ?
O1 V1 N2 92.68(10) . . ?
N5 V1 N2 90.36(12) . . ?
O1 V1 N3 101.57(10) . . ?
N5 V1 N3 89.49(12) . . ?
N2 V1 N3 165.74(12) . . ?
O1 V1 N4 96.00(11) . . ?
N5 V1 N4 166.98(12) . . ?
N2 V1 N4 97.99(12) . . ?
N3 V1 N4 79.95(12) . . ?
O1 V1 N1 170.45(8) . . ?
N5 V1 N1 86.01(13) . . ?
N2 V1 N1 77.79(12) . . ?
N3 V1 N1 87.97(12) . . ?
N4 V1 N1 86.02(13) . . ?
Se3 As1 Se1 126.65(6) 2_666 . ?
Se3 As1 Se2 129.12(6) 2_666 . ?
Se1 As1 Se2 104.23(5) . . ?
Se3 As1 Se3 66.83(7) 2_666 . ?
Se1 As1 Se3 98.12(7) . . ?
Se2 As1 Se3 109.20(7) . . ?
Se3 As1' Se2 138.15(6) . . ?
Se3 As1' Se1 116.58(7) . . ?
Se2 As1' Se1 105.12(6) . . ?
Se3 As1' Se3 65.87(6) . 2_666 ?
Se2 As1' Se3 104.48(6) . 2_666 ?
Se1 As1' Se3 100.46(5) . 2_666 ?
V1 O1 V1 180.0 . 2_565 ?
C1 N1 V1 110.3(2) . . ?
C1 N1 H1A 109.6 . . ?
V1 N1 H1A 109.6 . . ?
C1 N1 H1B 109.6 . . ?
V1 N1 H1B 109.6 . . ?
H1A N1 H1B 108.1 . . ?
C2 N2 V1 110.5(2) . . ?
C2 N2 H2A 109.6 . . ?
V1 N2 H2A 109.6 . . ?
C2 N2 H2B 109.6 . . ?
V1 N2 H2B 109.6 . . ?
H2A N2 H2B 108.1 . . ?
C3 N3 V1 110.1(2) . . ?
C3 N3 H3A 109.6 . . ?
V1 N3 H3A 109.6 . . ?
C3 N3 H3B 109.6 . . ?
V1 N3 H3B 109.6 . . ?
H3A N3 H3B 108.1 . . ?
C4 N4 V1 108.2(2) . . ?
C4 N4 H4A 110.1 . . ?
V1 N4 H4A 110.1 . . ?
C4 N4 H4B 110.1 . . ?
V1 N4 H4B 110.1 . . ?
H4A N4 H4B 108.4 . . ?
C5 N5 V1 119.5(2) . . ?
C5 N5 H5A 107.4 . . ?
V1 N5 H5A 107.4 . . ?
C5 N5 H5B 107.4 . . ?
V1 N5 H5B 107.4 . . ?
H5A N5 H5B 107.0 . . ?
C6 N6 H6B 110(3) . . ?
C6 N6 H6A 113(4) . . ?
H6B N6 H6A 105(4) . . ?
N1 C1 C2 109.7(3) . . ?
N1 C1 H1C 109.7 . . ?
C2 C1 H1C 109.7 . . ?
N1 C1 H1D 109.7 . . ?
C2 C1 H1D 109.7 . . ?
H1C C1 H1D 108.2 . . ?
N2 C2 C1 107.6(3) . . ?
N2 C2 H2C 110.2 . . ?
C1 C2 H2C 110.2 . . ?
N2 C2 H2D 110.2 . . ?
C1 C2 H2D 110.2 . . ?
H2C C2 H2D 108.5 . . ?
N3 C3 C4 110.4(3) . . ?
N3 C3 H3C 109.6 . . ?
C4 C3 H3C 109.6 . . ?
N3 C3 H3D 109.6 . . ?
C4 C3 H3D 109.6 . . ?
H3C C3 H3D 108.1 . . ?
C3 C4 N4 110.8(3) . . ?
C3 C4 H4C 109.5 . . ?
N4 C4 H4C 109.5 . . ?
C3 C4 H4D 109.5 . . ?
N4 C4 H4D 109.5 . . ?
H4C C4 H4D 108.1 . . ?
N5 C5 C6 111.7(3) . . ?
N5 C5 H5C 109.3 . . ?
C6 C5 H5C 109.3 . . ?
N5 C5 H5D 109.3 . . ?
C6 C5 H5D 109.3 . . ?
H5C C5 H5D 107.9 . . ?
N6 C6 C5 110.6(3) . . ?
N6 C6 H6D 109.5 . . ?
C5 C6 H6D 109.5 . . ?
N6 C6 H6E 109.5 . . ?
C5 C6 H6E 109.5 . . ?
H6D C6 H6E 108.1 . . ?

loop_
_geom_bond_atom_site_label_1
_geom_bond_atom_site_label_2
_geom_bond_distance
_geom_bond_site_symmetry_2
_geom_bond_publ_flag
Se1 As1 2.3111(13) . ?
Se1 As1' 2.3345(16) . ?
Se2 As1' 2.318(2) . ?
Se2 As1 2.369(2) . ?
Se3 As1 1.7755(14) 2_666 ?
Se3 As1' 1.869(2) . ?
Se3 Se3 2.382(2) 2_666 ?
Se3 As1' 2.4262(15) 2_666 ?
Se3 As1 2.433(3) . ?
V1 O1 1.7839(14) . ?
V1 N5 2.131(3) . ?
V1 N2 2.151(3) . ?
V1 N3 2.152(3) . ?
V1 N4 2.165(3) . ?
V1 N1 2.217(3) . ?
As1 Se3 1.7755(14) 2_666 ?
As1' Se3 2.4262(15) 2_666 ?
O1 V1 1.7839(14) 2_565 ?
N1 C1 1.469(4) . ?
N1 H1A 0.8900 . ?
N1 H1B 0.8900 . ?
N2 C2 1.482(5) . ?
N2 H2A 0.8900 . ?
N2 H2B 0.8900 . ?
N3 C3 1.461(4) . ?
N3 H3A 0.8900 . ?
N3 H3B 0.8900 . ?
N4 C4 1.472(5) . ?
N4 H4A 0.8900 . ?
N4 H4B 0.8900 . ?
N5 C5 1.472(4) . ?
N5 H5A 0.8900 . ?
N5 H5B 0.8900 . ?
N6 C6 1.451(5) . ?
N6 H6B 0.84(3) . ?
N6 H6A 0.87(3) . ?
C1 C2 1.488(5) . ?
C1 H1C 0.9700 . ?
C1 H1D 0.9700 . ?
C2 H2C 0.9700 . ?
C2 H2D 0.9700 . ?
C3 C4 1.471(5) . ?
C3 H3C 0.9700 . ?
C3 H3D 0.9700 . ?
C4 H4C 0.9700 . ?
C4 H4D 0.9700 . ?
C5 C6 1.503(5) . ?
C5 H5C 0.9700 . ?
C5 H5D 0.9700 . ?
C6 H6D 0.9700 . ?
C6 H6E 0.9700 . ?

loop_
_geom_torsion_atom_site_label_1
_geom_torsion_atom_site_label_2
_geom_torsion_atom_site_label_3
_geom_torsion_atom_site_label_4
_geom_torsion
_geom_torsion_site_symmetry_1
_geom_torsion_site_symmetry_2
_geom_torsion_site_symmetry_3
_geom_torsion_site_symmetry_4
_geom_torsion_publ_flag
Se3 Se3 As1' Se2 84.87(9) 2_666 . . . ?
As1' Se3 As1' Se2 84.86(9) 2_666 . . . ?
Se3 Se3 As1' Se1 -89.90(7) 2_666 . . . ?
As1' Se3 As1' Se1 -89.90(7) 2_666 . . . ?
As1' Se3 As1' Se3 -0.001(0) 2_666 . . 2_666 ?
V1 N1 C1 C2 35.7(3) . . . . ?
V1 N2 C2 C1 46.2(3) . . . . ?
N1 C1 C2 N2 -54.0(4) . . . . ?
V1 N3 C3 C4 35.9(4) . . . . ?
N3 C3 C4 N4 -51.5(5) . . . . ?
V1 N4 C4 C3 40.1(4) . . . . ?
V1 N5 C5 C6 159.3(3) . . . . ?
N5 C5 C6 N6 -62.8(4) . . . . ?
